data_1539585
loop_
_publ_author_name
'Andries, K.J.'
'Bosmans, H.J.'
'Grobet, P.J.'

_publ_section_title
;
 The crystal structure of zeolite Linde Q: A proposal based on powder
 x-ray diffraction and 27Al and 29Si MAS n.m.r. spectroscopy
;
_journal_name_full Zeolites
_journal_page_first 124
_journal_page_last 131
_journal_volume 11
_journal_year 1991
_chemical_formula_sum 'Al2 H13.72 N2 O10.86 Si2'
_chemical_name_systematic '(N H4)2 (Al2 Si2 O8) (H2 O)2.86'
_space_group_IT_number 150
_symmetry_space_group_name_Hall 'P 3 2"'
_symmetry_space_group_name_H-M 'P 3 2 1'
_cell_angle_alpha 90
_cell_angle_beta 90
_cell_angle_gamma 120
_cell_formula_units_Z 7
_cell_length_a 13.509
_cell_length_b 13.509
_cell_length_c 13.408
_cell_volume 2119.049
_citation_journal_id_ASTM ZEOLD3
_cod_data_source_file Andries_ZEOLD3_1991_1411.cif
_cod_data_source_block H13.72Al2N2O10.86Si2
_cod_original_formula_sum 'H13.72 Al2 N2 O10.86 Si2'
_cod_database_code 1539585

loop_
_symmetry_equiv_pos_as_xyz
x,y,z
-y,x-y,z
-x+y,-x,z
y,x,-z
-x,-x+y,-z
x-y,-y,-z

loop_
_atom_site_label
_atom_site_type_symbol
_atom_site_fract_x
_atom_site_fract_y
_atom_site_fract_z
_atom_site_occupancy
_atom_site_U_iso_or_equiv
O12 O-2 0.8854 0.3128 0 1 0.0
O3 O-2 0.8658 0.4269 0.3602 1 0.0
Si2 Si+4 0.6434 0.135 0.266 1 0.0
O2 O-2 0.7809 0.2044 0.6982 1 0.0
O5 O-2 0.6048 0 0.2351 1 0.0
Al3 Al+3 0.6667 0.3333 0.1252 1 0.0
N3 N-3 0.5 0.5 0.152 1 0.0
O6 O-2 0.3281 0 0.3729 1 0.0
Al2 Al+3 0.6434 0.135 0.734 1 0.0
N1 N-3 0.6667 0.3333 0.5 1 0.0
O13 O-2 0.7992 0.9983 0.8008 1 0.0
N4 N-3 0.6259 0.0469 0.5002 0.5 0.0
O10 O-2 0.6667 0.3333 0 1 0.0
Si1 Si+4 0.8663 0.3051 0.6163 1 0.0
O7 O-2 0.6268 0.2014 0.167 1 0.0
Si3 Si+4 0.6667 0.3333 0.8748 1 0.0
O11 O-2 0.7243 0.1427 0 1 0.0
O14 O-2 0 0 0.3578 1 0.0
O9 O-2 0.8184 0.2609 0.5 1 0.0
O1 O-2 0.7809 0.2044 0.3018 1 0.0
N2 N-3 0.1169 0 0.5 1 0.0
Al1 Al+3 0.8663 0.3051 0.3837 1 0.0
O4 O-2 0.8658 0.4269 0.6398 1 0.0
O8 O-2 0.6268 0.2014 0.833 1 0.0
